data_7705373
loop_
_publ_author_name
'Roy, Manasi'
'Pal, Arun K.'
'Adhikary, Amit'
'Datta, Ayan'
'Mondal, Raju'

_publ_section_title
;
 Paradoxical design of a serendipitous pyrazolate bridging mode: a
 pragmatic strategy for inducing ineluctable ferromagnetic coupling.
;
_journal_issue 39
_journal_name_full 'Dalton transactions (Cambridge, England : 2003)'
_journal_page_first 13704
_journal_page_last 13716
_journal_paper_doi 10.1039/d0dt02468f
_journal_volume 49
_journal_year 2020
_chemical_formula_sum 'C78 H56 Cu2 N10 O14'
_chemical_formula_weight 1484.41
_space_group_IT_number 2
_space_group_name_Hall '-P 1'
_space_group_name_H-M_alt 'P -1'
_symmetry_cell_setting triclinic
_symmetry_space_group_name_H-M 'P -1'
_atom_sites_solution_hydrogens geom
_atom_sites_solution_primary direct
_atom_sites_solution_secondary difmap
_audit_creation_method SHELXL-97
_audit_update_record
;
2019-07-01 deposited with the CCDC.	2020-09-07 downloaded from the CCDC.
;
_cell_angle_alpha 67.547(5)
_cell_angle_beta 88.845(5)
_cell_angle_gamma 85.603(5)
_cell_formula_units_Z 1
_cell_length_a 7.728(3)
_cell_length_b 15.278(5)
_cell_length_c 15.982(6)
_cell_measurement_reflns_used 862
_cell_measurement_temperature 120(2)
_cell_measurement_theta_max 25.51
_cell_measurement_theta_min 2.57
_cell_volume 1738.7(11)
_computing_cell_refinement 'Bruker APEX-2'
_computing_data_collection 'Bruker APEX-2'
_computing_data_reduction 'Bruker SHELXTL'
_computing_molecular_graphics 'Bruker SHELXTL'
_computing_publication_material 'Bruker SHELXTL'
_computing_structure_refinement 'SHELXL-97 (Sheldrick, 2008)'
_computing_structure_solution 'SHELXS-97 (Sheldrick, 2008)'
_diffrn_ambient_temperature 120(2)
_diffrn_detector_area_resol_mean 8
_diffrn_measured_fraction_theta_full 0.948
_diffrn_measured_fraction_theta_max 0.948
_diffrn_measurement_device_type 'Bruker APEX-2 CCD area detector'
_diffrn_measurement_method '/w scans'
_diffrn_radiation_monochromator graphite
_diffrn_radiation_source 'fine-focus sealed tube'
_diffrn_radiation_type MoK\a
_diffrn_radiation_wavelength 0.71073
_diffrn_reflns_av_R_equivalents 0.1280
_diffrn_reflns_av_sigmaI/netI 0.1586
_diffrn_reflns_limit_h_max 8
_diffrn_reflns_limit_h_min -8
_diffrn_reflns_limit_k_max 17
_diffrn_reflns_limit_k_min -17
_diffrn_reflns_limit_l_max 18
_diffrn_reflns_limit_l_min -18
_diffrn_reflns_number 18521
_diffrn_reflns_theta_full 24.25
_diffrn_reflns_theta_max 24.25
_diffrn_reflns_theta_min 1.38
_exptl_absorpt_coefficient_mu 0.687
_exptl_absorpt_correction_T_max 1.000
_exptl_absorpt_correction_T_min 0.7270
_exptl_absorpt_correction_type multi-scan
_exptl_absorpt_process_details 'SADABS v.2.03 (Bruker, 2001), wR2(int)= 0.0861 before correction'
_exptl_crystal_colour Green
_exptl_crystal_density_diffrn 1.418
_exptl_crystal_density_meas ?
_exptl_crystal_density_method 'not measured'
_exptl_crystal_description Needle
_exptl_crystal_F_000 764
_exptl_crystal_size_max 0.34
_exptl_crystal_size_mid 0.18
_exptl_crystal_size_min 0.14
_refine_diff_density_max 0.632
_refine_diff_density_min -0.480
_refine_diff_density_rms 0.099
_refine_ls_extinction_method none
_refine_ls_goodness_of_fit_ref 1.009
_refine_ls_hydrogen_treatment mixed
_refine_ls_matrix_type full
_refine_ls_number_parameters 475
_refine_ls_number_reflns 5315
_refine_ls_number_restraints 0
_refine_ls_restrained_S_all 1.009
_refine_ls_R_factor_all 0.1787
_refine_ls_R_factor_gt 0.0837
_refine_ls_shift/su_max 0.000
_refine_ls_shift/su_mean 0.000
_refine_ls_structure_factor_coef Fsqd
_refine_ls_weighting_details 'calc w=1/[\s^2^(Fo^2^)+(0.1000P)^2^+0.0000P] where P=(Fo^2^+2Fc^2^)/3'
_refine_ls_weighting_scheme calc
_refine_ls_wR_factor_gt 0.1863
_refine_ls_wR_factor_ref 0.2203
_reflns_number_gt 2621
_reflns_number_total 5315
_reflns_threshold_expression >2sigma(I)
_cod_data_source_file d0dt02468f2.cif
_cod_data_source_block mr230215_0m
_cod_depositor_comments
;
The following automatic conversions were performed:

data item '_symmetry_cell_setting' value 'Triclinic' was changed to
'triclinic' in accordance with the
/home/data/users/saulius/crontab/automatic-downloads/rss-feeds/RSC/lib/dictionaries/cif_core.dic
dictionary named 'cif_core.dic' version 2.4.2 last updated on
2011-04-26.

data item '_exptl_crystal_density_meas' value 'not measured' was
changed to '?' -- the value is perceived as not measured.

Automatic conversion script
Id: cif_fix_values 7556 2019-12-06 15:28:31Z antanas 

 Adding full bibliography for 7705371--7705375.cif.
;
_cod_original_cell_volume 1738.9(10)
_cod_original_sg_symbol_H-M P-1
_cod_database_code 7705373

loop_
_symmetry_equiv_pos_as_xyz
'x, y, z'
'-x, -y, -z'

loop_
_atom_site_label
_atom_site_type_symbol
_atom_site_fract_x
_atom_site_fract_y
_atom_site_fract_z
_atom_site_U_iso_or_equiv
_atom_site_adp_type
_atom_site_occupancy
_atom_site_symmetry_multiplicity
_atom_site_calc_flag
_atom_site_refinement_flags
_atom_site_disorder_assembly
_atom_site_disorder_group
Cu1 Cu 0.03682(13) 0.87823(7) 0.48329(6) 0.0444(4) Uani 1 1 d . . .
O1 O 0.0169(7) 0.8992(4) 0.3539(3) 0.0498(14) Uani 1 1 d . . .
O2 O 0.1306(9) 0.9854(4) 0.2193(4) 0.0760(19) Uani 1 1 d . . .
O3 O 0.6786(7) 1.4790(4) 0.3077(3) 0.0541(15) Uani 1 1 d . . .
O4 O 0.5283(7) 1.4385(4) 0.2116(4) 0.0569(15) Uani 1 1 d . . .
N1 N 0.1570(8) 0.9933(4) 0.4367(4) 0.0371(15) Uani 1 1 d . . .
N2 N 0.2315(8) 1.0487(4) 0.4702(4) 0.0389(15) Uani 1 1 d . . .
C1 C 0.5856(11) 1.4215(6) 0.2873(6) 0.051(2) Uani 1 1 d . . .
C2 C 0.5534(9) 1.3305(5) 0.3646(5) 0.0374(18) Uani 1 1 d . . .
C3 C 0.6137(9) 1.3115(5) 0.4519(5) 0.043(2) Uani 1 1 d . . .
H3A H 0.6744 1.3559 0.4638 0.052 Uiso 1 1 calc R . .
C4 C 0.5821(10) 1.2258(6) 0.5209(5) 0.048(2) Uani 1 1 d . . .
H4A H 0.6243 1.2125 0.5789 0.057 Uiso 1 1 calc R . .
C5 C 0.4906(10) 1.1611(6) 0.5052(5) 0.044(2) Uani 1 1 d . . .
H5A H 0.4707 1.1044 0.5528 0.053 Uiso 1 1 calc R . .
C6 C 0.4245(9) 1.1781(5) 0.4172(5) 0.041(2) Uani 1 1 d . . .
C7 C 0.4592(10) 1.2648(6) 0.3485(5) 0.045(2) Uani 1 1 d . . .
H7A H 0.4178 1.2787 0.2902 0.054 Uiso 1 1 calc R . .
C8 C 0.3235(10) 1.1082(5) 0.4020(5) 0.0418(19) Uani 1 1 d . . .
C9 C 0.3036(10) 1.0925(5) 0.3239(5) 0.046(2) Uani 1 1 d . . .
H9A H 0.3524 1.1238 0.2676 0.056 Uiso 1 1 calc R . .
C10 C 0.1934(10) 1.0190(5) 0.3482(5) 0.0384(19) Uani 1 1 d . . .
C11 C 0.1132(12) 0.9640(6) 0.3024(6) 0.057(2) Uani 1 1 d . . .
N1A N -0.0445(7) 0.7481(4) 0.5240(4) 0.0409(16) Uani 1 1 d . . .
N2A N 0.1028(7) 0.8353(4) 0.6146(4) 0.0362(15) Uani 1 1 d . . .
C1A C -0.1091(10) 0.7053(6) 0.4749(5) 0.048(2) Uani 1 1 d . . .
H1AA H -0.1246 0.7391 0.4130 0.057 Uiso 1 1 calc R . .
C2A C -0.1546(10) 0.6126(5) 0.5115(5) 0.047(2) Uani 1 1 d . . .
H2AA H -0.1977 0.5852 0.4741 0.056 Uiso 1 1 calc R . .
C3A C -0.1364(10) 0.5600(5) 0.6041(5) 0.045(2) Uani 1 1 d . . .
C4A C -0.0760(9) 0.6053(5) 0.6589(5) 0.0373(18) Uani 1 1 d . . .
C5A C -0.0653(9) 0.5644(5) 0.7567(5) 0.0404(19) Uani 1 1 d . . .
H5AA H -0.1055 0.5048 0.7878 0.048 Uiso 1 1 calc R . .
C6A C 0.0017(9) 0.6107(5) 0.8032(5) 0.042(2) Uani 1 1 d . . .
H6AA H 0.0041 0.5825 0.8661 0.050 Uiso 1 1 calc R . .
C7A C 0.0697(9) 0.7019(5) 0.7602(5) 0.0398(19) Uani 1 1 d . . .
C8A C 0.1520(9) 0.7528(5) 0.8045(5) 0.0358(18) Uani 1 1 d . . .
C9A C 0.2060(10) 0.8426(5) 0.7508(5) 0.042(2) Uani 1 1 d . . .
H9AA H 0.2604 0.8775 0.7778 0.050 Uiso 1 1 calc R . .
C10A C 0.1789(9) 0.8801(5) 0.6572(5) 0.0403(19) Uani 1 1 d . . .
H10A H 0.2166 0.9398 0.6236 0.048 Uiso 1 1 calc R . .
C11A C 0.0488(9) 0.7465(5) 0.6649(5) 0.0394(19) Uani 1 1 d . . .
C12A C -0.0276(9) 0.6980(5) 0.6158(5) 0.0382(19) Uani 1 1 d . . .
C13A C -0.1809(11) 0.4594(5) 0.6429(5) 0.0404(19) Uani 1 1 d . . .
C14A C -0.3415(12) 0.4337(6) 0.6296(5) 0.053(2) Uani 1 1 d . . .
H14A H -0.4238 0.4804 0.5947 0.064 Uiso 1 1 calc R . .
C15A C -0.3830(13) 0.3417(7) 0.6661(6) 0.066(3) Uani 1 1 d . . .
H15A H -0.4929 0.3258 0.6568 0.079 Uiso 1 1 calc R . .
C16 C -0.2594(15) 0.2716(6) 0.7173(6) 0.064(3) Uani 1 1 d . . .
H16A H -0.2877 0.2089 0.7436 0.077 Uiso 1 1 calc R . .
C17A C -0.0980(13) 0.2941(6) 0.7293(5) 0.057(2) Uani 1 1 d . . .
H17A H -0.0140 0.2463 0.7607 0.068 Uiso 1 1 calc R . .
C18 C -0.0576(11) 0.3890(6) 0.6945(5) 0.051(2) Uani 1 1 d . . .
H18A H 0.0508 0.4050 0.7058 0.061 Uiso 1 1 calc R . .
C19A C 0.1893(9) 0.7166(5) 0.9023(5) 0.0357(18) Uani 1 1 d . . .
C20A C 0.2686(9) 0.6241(5) 0.9480(5) 0.043(2) Uani 1 1 d . . .
H20A H 0.2918 0.5839 0.9171 0.052 Uiso 1 1 calc R . .
C21A C 0.3111(10) 0.5938(6) 1.0384(5) 0.048(2) Uani 1 1 d . . .
H21A H 0.3661 0.5336 1.0678 0.058 Uiso 1 1 calc R . .
C22A C 0.2736(10) 0.6510(6) 1.0856(5) 0.051(2) Uani 1 1 d . . .
H22A H 0.3007 0.6291 1.1470 0.062 Uiso 1 1 calc R . .
C23A C 0.1959(11) 0.7410(6) 1.0423(5) 0.052(2) Uani 1 1 d . . .
H23A H 0.1712 0.7803 1.0741 0.062 Uiso 1 1 calc R . .
C24A C 0.1547(10) 0.7729(5) 0.9507(5) 0.044(2) Uani 1 1 d . . .
H24A H 0.1025 0.8339 0.9216 0.053 Uiso 1 1 calc R . .
O1S O -0.7158(9) 0.3620(5) 0.8235(6) 0.105(3) Uani 1 1 d . . .
N1S N -0.7041(10) 0.2793(7) 0.9725(7) 0.084(3) Uani 1 1 d . . .
C3S C -0.7122(15) 0.3576(11) 0.9061(9) 0.133(6) Uani 1 1 d . . .
H3SA H -0.7157 0.4136 0.9165 0.160 Uiso 1 1 calc R . .
O1W O -0.0298(18) 0.9490(8) 0.0896(7) 0.211(6) Uani 1 1 d . . .
C1S C -0.6828(15) 0.2663(12) 1.0645(7) 0.173(8) Uani 1 1 d . . .
H1SA H -0.6919 0.3270 1.0698 0.259 Uiso 1 1 calc R . .
H1SB H -0.5707 0.2348 1.0860 0.259 Uiso 1 1 calc R . .
H1SC H -0.7714 0.2283 1.1000 0.259 Uiso 1 1 calc R . .
C2S C -0.6881(19) 0.1852(10) 0.9629(12) 0.182(8) Uani 1 1 d . . .
H2SA H -0.7021 0.1948 0.9004 0.274 Uiso 1 1 calc R . .
H2SB H -0.7763 0.1465 0.9980 0.274 Uiso 1 1 calc R . .
H2SC H -0.5757 0.1540 0.9842 0.274 Uiso 1 1 calc R . .
C1SA C -0.491(3) 1.0240(19) 0.1627(17) 0.055(7) Uiso 0.34 1 d P A 1
O1SA O -0.375(3) 0.9159(17) 0.2381(16) 0.103(7) Uiso 0.34 1 d P A 1
O1SB O -0.268(3) 0.8670(17) 0.2544(15) 0.099(7) Uiso 0.33 1 d P B 2
C1SB C -0.360(3) 0.9721(16) 0.1489(15) 0.042(6) Uiso 0.33 1 d P C 2
O1SC O -0.480(5) 1.018(3) -0.143(3) 0.188(15) Uiso 0.33 1 d P D 3
C1SC C -0.389(6) 1.035(3) -0.011(3) 0.146(16) Uiso 0.33 1 d P E 3

loop_
_atom_site_aniso_label
_atom_site_aniso_U_11
_atom_site_aniso_U_22
_atom_site_aniso_U_33
_atom_site_aniso_U_23
_atom_site_aniso_U_13
_atom_site_aniso_U_12
Cu1 0.0552(7) 0.0390(6) 0.0277(6) -0.0010(4) -0.0052(4) 0.0031(5)
O1 0.064(4) 0.045(3) 0.026(3) 0.002(3) -0.008(3) -0.001(3)
O2 0.124(6) 0.068(4) 0.034(4) -0.015(3) 0.007(4) -0.019(4)
O3 0.046(4) 0.053(4) 0.054(4) -0.009(3) 0.001(3) -0.009(3)
O4 0.058(4) 0.053(4) 0.038(4) 0.006(3) 0.001(3) -0.003(3)
N1 0.042(4) 0.036(4) 0.027(4) -0.008(3) 0.001(3) 0.008(3)
N2 0.041(4) 0.033(4) 0.032(4) -0.001(3) -0.004(3) 0.002(3)
C1 0.042(6) 0.048(6) 0.047(6) -0.003(5) -0.002(5) 0.015(5)
C2 0.030(5) 0.040(5) 0.031(5) -0.002(4) 0.001(4) 0.003(4)
C3 0.032(5) 0.045(5) 0.046(5) -0.012(4) -0.002(4) 0.002(4)
C4 0.057(6) 0.051(6) 0.026(4) -0.007(4) 0.001(4) 0.012(5)
C5 0.045(5) 0.039(5) 0.038(5) -0.005(4) 0.005(4) 0.001(4)
C6 0.034(5) 0.048(5) 0.026(4) 0.000(4) 0.003(4) 0.013(4)
C7 0.041(5) 0.048(5) 0.029(4) 0.002(4) -0.002(4) 0.009(4)
C8 0.034(5) 0.037(5) 0.047(5) -0.009(4) 0.003(4) 0.004(4)
C9 0.054(6) 0.041(5) 0.036(5) -0.007(4) -0.002(4) 0.006(4)
C10 0.042(5) 0.033(5) 0.034(5) -0.007(4) -0.003(4) 0.007(4)
C11 0.079(7) 0.041(5) 0.037(6) -0.002(5) 0.007(5) 0.009(5)
N1A 0.037(4) 0.043(4) 0.033(4) -0.007(3) -0.001(3) 0.008(3)
N2A 0.040(4) 0.030(4) 0.030(4) -0.001(3) 0.004(3) 0.002(3)
C1A 0.050(5) 0.059(6) 0.037(5) -0.022(5) -0.010(4) 0.007(5)
C2A 0.061(6) 0.036(5) 0.036(5) -0.008(4) -0.006(4) 0.009(4)
C3A 0.042(5) 0.045(5) 0.049(5) -0.021(5) -0.001(4) 0.008(4)
C4A 0.034(5) 0.032(5) 0.038(5) -0.005(4) -0.001(4) 0.005(4)
C5A 0.044(5) 0.040(5) 0.029(4) -0.004(4) -0.002(4) 0.000(4)
C6A 0.047(5) 0.039(5) 0.032(4) -0.007(4) -0.003(4) 0.007(4)
C7A 0.038(5) 0.043(5) 0.030(4) -0.007(4) -0.002(4) 0.010(4)
C8A 0.035(5) 0.032(5) 0.034(4) -0.005(4) -0.006(4) 0.001(4)
C9A 0.045(5) 0.040(5) 0.036(5) -0.012(4) -0.009(4) 0.008(4)
C10A 0.040(5) 0.038(5) 0.032(5) -0.002(4) -0.006(4) 0.001(4)
C11A 0.030(5) 0.044(5) 0.038(5) -0.011(4) -0.004(4) 0.011(4)
C12A 0.034(5) 0.035(5) 0.031(4) 0.002(4) 0.002(4) 0.002(4)
C13A 0.053(6) 0.039(5) 0.031(4) -0.014(4) -0.001(4) -0.002(4)
C14A 0.071(7) 0.039(5) 0.048(5) -0.014(4) -0.003(5) -0.006(5)
C15A 0.074(7) 0.063(7) 0.067(6) -0.035(6) -0.022(5) 0.005(6)
C16 0.106(9) 0.045(6) 0.043(5) -0.017(5) -0.001(6) -0.014(6)
C17A 0.085(8) 0.044(6) 0.040(5) -0.018(5) -0.012(5) 0.018(5)
C18 0.054(6) 0.054(6) 0.043(5) -0.018(5) 0.003(4) 0.000(5)
C19A 0.039(5) 0.029(4) 0.029(4) 0.002(4) 0.003(3) -0.007(4)
C20A 0.041(5) 0.047(5) 0.038(5) -0.013(4) -0.005(4) 0.001(4)
C21A 0.055(6) 0.042(5) 0.035(5) 0.000(4) -0.009(4) -0.005(4)
C22A 0.064(6) 0.049(6) 0.031(5) -0.002(5) -0.005(4) -0.019(5)
C23A 0.075(6) 0.040(5) 0.034(5) -0.006(4) 0.001(4) -0.009(5)
C24A 0.050(5) 0.033(5) 0.041(5) -0.005(4) -0.003(4) -0.003(4)
O1S 0.084(5) 0.089(5) 0.092(6) 0.026(5) -0.023(5) -0.032(4)
N1S 0.045(5) 0.098(7) 0.086(7) -0.003(6) -0.014(5) -0.021(5)
C3S 0.078(9) 0.169(14) 0.079(10) 0.042(10) -0.034(8) -0.034(9)
O1W 0.326(16) 0.154(9) 0.167(10) -0.060(8) -0.040(10) -0.086(11)
C1S 0.091(10) 0.30(2) 0.045(8) 0.037(10) -0.003(7) -0.063(12)
C2S 0.126(13) 0.100(12) 0.28(2) -0.019(13) -0.020(13) -0.012(10)

loop_
_atom_type_symbol
_atom_type_description
_atom_type_scat_dispersion_real
_atom_type_scat_dispersion_imag
_atom_type_scat_source
C C 0.0033 0.0016 'International Tables Vol C Tables 4.2.6.8 and 6.1.1.4'
H H 0.0000 0.0000 'International Tables Vol C Tables 4.2.6.8 and 6.1.1.4'
N N 0.0061 0.0033 'International Tables Vol C Tables 4.2.6.8 and 6.1.1.4'
O O 0.0106 0.0060 'International Tables Vol C Tables 4.2.6.8 and 6.1.1.4'
Cu Cu 0.3201 1.2651 'International Tables Vol C Tables 4.2.6.8 and 6.1.1.4'

loop_
_geom_angle_atom_site_label_1
_geom_angle_atom_site_label_2
_geom_angle_atom_site_label_3
_geom_angle
_geom_angle_site_symmetry_1
_geom_angle_site_symmetry_3
_geom_angle_publ_flag
N1 Cu1 O1 83.3(2) . . ?
N1 Cu1 N1A 168.5(2) . . ?
O1 Cu1 N1A 93.0(2) . . ?
N1 Cu1 N2A 98.8(2) . . ?
O1 Cu1 N2A 166.7(2) . . ?
N1A Cu1 N2A 82.4(2) . . ?
C11 O1 Cu1 113.0(5) . . ?
N2 N1 C10 110.2(6) . . ?
N2 N1 Cu1 137.1(5) . . ?
C10 N1 Cu1 112.1(5) . . ?
N1 N2 C8 106.4(6) . . ?
O4 C1 O3 124.0(8) . . ?
O4 C1 C2 121.0(8) . . ?
O3 C1 C2 115.0(7) . . ?
C7 C2 C3 119.7(7) . . ?
C7 C2 C1 118.8(7) . . ?
C3 C2 C1 121.5(8) . . ?
C4 C3 C2 119.3(7) . . ?
C4 C3 H3A 120.4 . . ?
C2 C3 H3A 120.4 . . ?
C5 C4 C3 121.1(7) . . ?
C5 C4 H4A 119.4 . . ?
C3 C4 H4A 119.4 . . ?
C4 C5 C6 121.5(7) . . ?
C4 C5 H5A 119.3 . . ?
C6 C5 H5A 119.3 . . ?
C7 C6 C5 116.4(7) . . ?
C7 C6 C8 123.0(7) . . ?
C5 C6 C8 120.6(7) . . ?
C2 C7 C6 122.0(7) . . ?
C2 C7 H7A 119.0 . . ?
C6 C7 H7A 119.0 . . ?
N2 C8 C9 110.9(7) . . ?
N2 C8 C6 120.3(7) . . ?
C9 C8 C6 128.8(7) . . ?
C8 C9 C10 104.0(7) . . ?
C8 C9 H9A 128.0 . . ?
C10 C9 H9A 128.0 . . ?
N1 C10 C9 108.3(6) . . ?
N1 C10 C11 115.3(7) . . ?
C9 C10 C11 136.3(7) . . ?
O2 C11 O1 124.6(8) . . ?
O2 C11 C10 120.6(8) . . ?
O1 C11 C10 114.6(7) . . ?
C1A N1A C12A 117.7(7) . . ?
C1A N1A Cu1 128.7(5) . . ?
C12A N1A Cu1 113.5(5) . . ?
C10A N2A C11A 118.1(6) . . ?
C10A N2A Cu1 129.9(5) . . ?
C11A N2A Cu1 111.9(5) . . ?
N1A C1A C2A 122.9(7) . . ?
N1A C1A H1AA 118.6 . . ?
C2A C1A H1AA 118.6 . . ?
C1A C2A C3A 120.4(7) . . ?
C1A C2A H2AA 119.8 . . ?
C3A C2A H2AA 119.8 . . ?
C2A C3A C4A 118.0(7) . . ?
C2A C3A C13A 120.3(7) . . ?
C4A C3A C13A 121.7(7) . . ?
C12A C4A C3A 117.6(7) . . ?
C12A C4A C5A 117.2(7) . . ?
C3A C4A C5A 125.2(7) . . ?
C6A C5A C4A 121.2(7) . . ?
C6A C5A H5AA 119.4 . . ?
C4A C5A H5AA 119.4 . . ?
C5A C6A C7A 122.8(7) . . ?
C5A C6A H6AA 118.6 . . ?
C7A C6A H6AA 118.6 . . ?
C11A C7A C8A 117.0(7) . . ?
C11A C7A C6A 116.9(7) . . ?
C8A C7A C6A 126.1(7) . . ?
C9A C8A C7A 117.7(6) . . ?
C9A C8A C19A 117.7(6) . . ?
C7A C8A C19A 124.6(6) . . ?
C10A C9A C8A 120.7(7) . . ?
C10A C9A H9AA 119.6 . . ?
C8A C9A H9AA 119.6 . . ?
N2A C10A C9A 123.0(7) . . ?
N2A C10A H10A 118.5 . . ?
C9A C10A H10A 118.5 . . ?
N2A C11A C7A 123.5(7) . . ?
N2A C11A C12A 116.6(7) . . ?
C7A C11A C12A 119.9(7) . . ?
N1A C12A C4A 123.2(7) . . ?
N1A C12A C11A 115.2(7) . . ?
C4A C12A C11A 121.5(7) . . ?
C14A C13A C18 118.8(7) . . ?
C14A C13A C3A 121.7(7) . . ?
C18 C13A C3A 119.6(7) . . ?
C15A C14A C13A 121.7(9) . . ?
C15A C14A H14A 119.1 . . ?
C13A C14A H14A 119.1 . . ?
C14A C15A C16 119.3(9) . . ?
C14A C15A H15A 120.4 . . ?
C16 C15A H15A 120.4 . . ?
C17A C16 C15A 120.6(9) . . ?
C17A C16 H16A 119.7 . . ?
C15A C16 H16A 119.7 . . ?
C16 C17A C18 119.9(8) . . ?
C16 C17A H17A 120.0 . . ?
C18 C17A H17A 120.0 . . ?
C13A C18 C17A 119.6(8) . . ?
C13A C18 H18A 120.2 . . ?
C17A C18 H18A 120.2 . . ?
C24A C19A C20A 118.3(7) . . ?
C24A C19A C8A 120.8(6) . . ?
C20A C19A C8A 120.9(6) . . ?
C21A C20A C19A 119.8(7) . . ?
C21A C20A H20A 120.1 . . ?
C19A C20A H20A 120.1 . . ?
C22A C21A C20A 120.9(8) . . ?
C22A C21A H21A 119.5 . . ?
C20A C21A H21A 119.5 . . ?
C21A C22A C23A 120.0(7) . . ?
C21A C22A H22A 120.0 . . ?
C23A C22A H22A 120.0 . . ?
C22A C23A C24A 119.5(7) . . ?
C22A C23A H23A 120.2 . . ?
C24A C23A H23A 120.2 . . ?
C19A C24A C23A 121.4(7) . . ?
C19A C24A H24A 119.3 . . ?
C23A C24A H24A 119.3 . . ?
C3S N1S C1S 125.9(13) . . ?
C3S N1S C2S 123.4(13) . . ?
C1S N1S C2S 110.1(11) . . ?
N1S C3S O1S 121.5(15) . . ?
N1S C3S H3SA 119.3 . . ?
O1S C3S H3SA 119.3 . . ?
N1S C1S H1SA 109.5 . . ?
N1S C1S H1SB 109.5 . . ?
H1SA C1S H1SB 109.5 . . ?
N1S C1S H1SC 109.5 . . ?
H1SA C1S H1SC 109.5 . . ?
H1SB C1S H1SC 109.5 . . ?
N1S C2S H2SA 109.5 . . ?
N1S C2S H2SB 109.5 . . ?
H2SA C2S H2SB 109.5 . . ?
N1S C2S H2SC 109.5 . . ?
H2SA C2S H2SC 109.5 . . ?
H2SB C2S H2SC 109.5 . . ?

loop_
_geom_bond_atom_site_label_1
_geom_bond_atom_site_label_2
_geom_bond_distance
_geom_bond_site_symmetry_2
_geom_bond_publ_flag
Cu1 N1 1.932(6) . ?
Cu1 O1 1.976(5) . ?
Cu1 N1A 1.989(6) . ?
Cu1 N2A 2.009(6) . ?
O1 C11 1.295(9) . ?
O2 C11 1.248(9) . ?
O3 C1 1.311(9) . ?
O4 C1 1.222(9) . ?
N1 N2 1.330(7) . ?
N1 C10 1.345(8) . ?
N2 C8 1.353(9) . ?
C1 C2 1.501(10) . ?
C2 C7 1.386(10) . ?
C2 C3 1.394(10) . ?
C3 C4 1.387(10) . ?
C3 H3A 0.9300 . ?
C4 C5 1.359(10) . ?
C4 H4A 0.9300 . ?
C5 C6 1.426(10) . ?
C5 H5A 0.9300 . ?
C6 C7 1.402(10) . ?
C6 C8 1.463(10) . ?
C7 H7A 0.9300 . ?
C8 C9 1.372(10) . ?
C9 C10 1.392(10) . ?
C9 H9A 0.9300 . ?
C10 C11 1.481(11) . ?
N1A C1A 1.324(9) . ?
N1A C12A 1.375(8) . ?
N2A C10A 1.309(8) . ?
N2A C11A 1.379(9) . ?
C1A C2A 1.380(10) . ?
C1A H1AA 0.9300 . ?
C2A C3A 1.392(10) . ?
C2A H2AA 0.9300 . ?
C3A C4A 1.413(10) . ?
C3A C13A 1.486(10) . ?
C4A C12A 1.394(10) . ?
C4A C5A 1.445(10) . ?
C5A C6A 1.340(9) . ?
C5A H5AA 0.9300 . ?
C6A C7A 1.433(10) . ?
C6A H6AA 0.9300 . ?
C7A C11A 1.419(10) . ?
C7A C8A 1.423(10) . ?
C8A C9A 1.403(10) . ?
C8A C19A 1.472(9) . ?
C9A C10A 1.396(9) . ?
C9A H9AA 0.9300 . ?
C10A H10A 0.9300 . ?
C11A C12A 1.429(10) . ?
C13A C14A 1.375(11) . ?
C13A C18 1.394(10) . ?
C14A C15A 1.363(11) . ?
C14A H14A 0.9300 . ?
C15A C16 1.391(12) . ?
C15A H15A 0.9300 . ?
C16 C17A 1.355(12) . ?
C16 H16A 0.9300 . ?
C17A C18 1.398(11) . ?
C17A H17A 0.9300 . ?
C18 H18A 0.9300 . ?
C19A C24A 1.370(9) . ?
C19A C20A 1.415(10) . ?
C20A C21A 1.376(10) . ?
C20A H20A 0.9300 . ?
C21A C22A 1.370(10) . ?
C21A H21A 0.9300 . ?
C22A C23A 1.376(10) . ?
C22A H22A 0.9300 . ?
C23A C24A 1.390(10) . ?
C23A H23A 0.9300 . ?
C24A H24A 0.9300 . ?
O1S C3S 1.298(14) . ?
N1S C3S 1.257(13) . ?
N1S C1S 1.418(13) . ?
N1S C2S 1.499(16) . ?
C3S H3SA 0.9300 . ?
C1S H1SA 0.9600 . ?
C1S H1SB 0.9600 . ?
C1S H1SC 0.9600 . ?
C2S H2SA 0.9600 . ?
C2S H2SB 0.9600 . ?
C2S H2SC 0.9600 . ?
C1SA O1SA 1.81(4) . ?
